data_2210918
loop_
_publ_author_name
'Phukan, Manisha'
'Phukan, Prodeep'
'Chakrabarty, Rajesh'
'Sarma, Barindra Kumar'

_publ_section_title
;
 2',4'-Dichlorochalcone
;
_journal_issue 11
_journal_name_full 'Acta Crystallographica Section E'
_journal_page_first o5056
_journal_page_last o5057
_journal_paper_doi 10.1107/S1600536806040621
_journal_volume 62
_journal_year 2006
_chemical_formula_moiety 'C15 H10 Cl2 O'
_chemical_formula_sum 'C15 H10 Cl2 O'
_chemical_formula_weight 277.13
_chemical_melting_point 345.5(5)
_chemical_name_common chalcone
_chemical_name_systematic
;
 (2E)-3-(2,4-dichlorophenyl)-1-phenylprop-2-en-1-one
;
_space_group_IT_number 2
_symmetry_cell_setting triclinic
_symmetry_space_group_name_Hall '-P 1'
_symmetry_space_group_name_H-M 'P -1'
_atom_sites_solution_hydrogens geom
_atom_sites_solution_primary direct
_atom_sites_solution_secondary difmap
_cell_angle_alpha 90.748(2)
_cell_angle_beta 91.268(2)
_cell_angle_gamma 96.492(2)
_cell_formula_units_Z 4
_cell_length_a 3.97120(10)
_cell_length_b 11.7738(4)
_cell_length_c 27.7962(10)
_cell_measurement_reflns_used 3690
_cell_measurement_temperature 293(2)
_cell_measurement_theta_max 28.4
_cell_measurement_theta_min 0.7
_cell_volume 1290.83(7)
_computing_cell_refinement 'SAINT (Bruker, 2003)'
_computing_data_collection 'SMART (Bruker, 2001)'
_computing_data_reduction SAINT
_computing_molecular_graphics 'ORTEP-3 (Farrugia, 1997)'
_computing_publication_material 'WinGX (Farrugia, 1999)'
_computing_structure_refinement 'SHELXL-97 (Sheldrick, 1997)'
_computing_structure_solution 'SHELXS-97 (Sheldrick, 1990)'
_diffrn_ambient_temperature 293(2)
_diffrn_measured_fraction_theta_full 0.954
_diffrn_measured_fraction_theta_max 0.905
_diffrn_measurement_device_type 'Bruker SMART CCD diffractometer'
_diffrn_measurement_method '\f and \w scans'
_diffrn_radiation_monochromator graphite
_diffrn_radiation_source 'fine-focus sealed tube'
_diffrn_radiation_type MoK\a
_diffrn_radiation_wavelength 0.71073
_diffrn_reflns_av_R_equivalents 0.0289
_diffrn_reflns_av_sigmaI/netI 0.0432
_diffrn_reflns_limit_h_max 5
_diffrn_reflns_limit_h_min -5
_diffrn_reflns_limit_k_max 15
_diffrn_reflns_limit_k_min -13
_diffrn_reflns_limit_l_max 37
_diffrn_reflns_limit_l_min -36
_diffrn_reflns_number 16672
_diffrn_reflns_theta_full 25.00
_diffrn_reflns_theta_max 28.43
_diffrn_reflns_theta_min 0.73
_diffrn_standards_number 0
_exptl_absorpt_coefficient_mu 0.486
_exptl_absorpt_correction_type none
_exptl_crystal_colour colourless
_exptl_crystal_density_diffrn 1.426
_exptl_crystal_density_method 'not measured'
_exptl_crystal_description needle
_exptl_crystal_F_000 568
_exptl_crystal_size_max 0.42
_exptl_crystal_size_mid 0.15
_exptl_crystal_size_min 0.12
_refine_diff_density_max 0.416
_refine_diff_density_min -0.245
_refine_ls_extinction_method none
_refine_ls_goodness_of_fit_ref 1.040
_refine_ls_hydrogen_treatment constr
_refine_ls_matrix_type full
_refine_ls_number_parameters 325
_refine_ls_number_reflns 5889
_refine_ls_number_restraints 0
_refine_ls_restrained_S_all 1.040
_refine_ls_R_factor_all 0.1184
_refine_ls_R_factor_gt 0.0643
_refine_ls_shift/su_max 0.000
_refine_ls_shift/su_mean 0.000
_refine_ls_structure_factor_coef Fsqd
_refine_ls_weighting_details 'calc w=1/[\s^2^(Fo^2^)+(0.077P)^2^+0.6891P] where P=(Fo^2^+2Fc^2^)/3'
_refine_ls_weighting_scheme calc
_refine_ls_wR_factor_gt 0.1615
_refine_ls_wR_factor_ref 0.1892
_reflns_number_gt 3250
_reflns_number_total 5889
_reflns_threshold_expression I>2\s(I)
_cod_data_source_file cf2055.cif
_cod_data_source_block I
_cod_depositor_comments
;
The following automatic conversions were performed:

'_chemical_melting_point' value '345-346 K' was changed to '345.5(5)'
- the average value was taken and precision was estimated.

Automatic conversion script
Id: cif_fix_values 1646 2011-03-28 12:23:43Z adriana 

The following automatic conversions were performed:

'_chemical_melting_point' value '345-346 K' was changed to '345.5(5)'
- the average value was taken and precision was estimated.

Automatic conversion script
Id: cif_fix_values 1715 2011-07-08 13:25:40Z adriana 
;
_cod_original_sg_symbol_H-M P-1
_cod_database_code 2210918
_cod_database_fobs_code 2210918

loop_
_symmetry_equiv_pos_as_xyz
'x, y, z'
'-x, -y, -z'

loop_
_atom_site_type_symbol
_atom_site_label
_atom_site_fract_x
_atom_site_fract_y
_atom_site_fract_z
_atom_site_U_iso_or_equiv
_atom_site_adp_type
_atom_site_calc_flag
_atom_site_refinement_flags
_atom_site_occupancy
Cl Cl1 0.4641(4) 0.33512(10) 0.51044(4) 0.1015(4) Uani d . 1
Cl Cl2 0.8271(3) -0.03935(8) 0.42569(4) 0.0824(4) Uani d . 1
Cl Cl3 1.3561(3) 0.83941(10) 0.00906(4) 0.0924(4) Uani d . 1
Cl Cl4 0.6653(3) 0.45693(8) 0.07244(3) 0.0754(3) Uani d . 1
O O1 0.7708(11) -0.0539(2) 0.24734(11) 0.1138(12) Uani d . 1
O O2 0.5086(8) 0.4364(2) 0.25150(9) 0.0792(8) Uani d . 1
C C1 0.5480(10) 0.2624(3) 0.45843(13) 0.0656(9) Uani d . 1
C C2 0.6481(10) 0.1551(3) 0.46155(12) 0.0658(10) Uani d . 1
H H2 0.6765 0.1220 0.4914 0.079 Uiso calc R 1
C C3 0.7056(9) 0.0976(3) 0.41997(12) 0.0577(8) Uani d . 1
C C4 0.6718(9) 0.1432(3) 0.37461(12) 0.0595(9) Uani d . 1
C C5 0.5723(10) 0.2538(3) 0.37396(14) 0.0706(10) Uani d . 1
H H5 0.5477 0.2886 0.3444 0.085 Uiso calc R 1
C C6 0.5106(10) 0.3120(3) 0.41467(14) 0.0712(10) Uani d . 1
H H6 0.4435 0.3850 0.4129 0.085 Uiso calc R 1
C C7 0.7334(10) 0.0809(3) 0.33034(13) 0.0717(10) Uani d . 1
H H7 0.7608 0.0039 0.3336 0.086 Uiso calc R 1
C C8 0.7545(12) 0.1214(3) 0.28656(14) 0.0785(11) Uani d . 1
H H8 0.7337 0.1984 0.2821 0.094 Uiso calc R 1
C C9 0.8096(11) 0.0497(3) 0.24444(14) 0.0723(11) Uani d . 1
C C10 0.9053(9) 0.1051(3) 0.19866(12) 0.0576(8) Uani d . 1
C C11 0.8713(10) 0.0405(3) 0.15694(13) 0.0692(10) Uani d . 1
H H11 0.7859 -0.0363 0.1580 0.083 Uiso calc R 1
C C12 0.9619(12) 0.0880(4) 0.11384(14) 0.0813(12) Uani d . 1
H H12 0.9318 0.0439 0.0857 0.098 Uiso calc R 1
C C13 1.0968(11) 0.2003(4) 0.11180(15) 0.0782(11) Uani d . 1
H H13 1.1625 0.2321 0.0826 0.094 Uiso calc R 1
C C14 1.1337(11) 0.2651(3) 0.15334(15) 0.0784(11) Uani d . 1
H H14 1.2256 0.3413 0.1522 0.094 Uiso calc R 1
C C15 1.0370(10) 0.2192(3) 0.19625(14) 0.0708(10) Uani d . 1
H H15 1.0594 0.2644 0.2241 0.085 Uiso calc R 1
C C16 1.1816(9) 0.7599(3) 0.05625(13) 0.0628(9) Uani d . 1
C C17 1.0140(9) 0.6532(3) 0.04753(12) 0.0617(9) Uani d . 1
H H17 0.9917 0.6230 0.0164 0.074 Uiso calc R 1
C C18 0.8799(9) 0.5918(3) 0.08546(12) 0.0552(8) Uani d . 1
C C19 0.9031(8) 0.6329(3) 0.13289(11) 0.0532(8) Uani d . 1
C C20 1.0759(9) 0.7421(3) 0.13944(13) 0.0620(9) Uani d . 1
H H20 1.0985 0.7736 0.1703 0.074 Uiso calc R 1
C C21 1.2131(9) 0.8044(3) 0.10213(14) 0.0658(10) Uani d . 1
H H21 1.3277 0.8768 0.1079 0.079 Uiso calc R 1
C C22 0.7559(9) 0.5674(3) 0.17310(11) 0.0575(9) Uani d . 1
H H22 0.7260 0.4883 0.1696 0.069 Uiso calc R 1
C C23 0.6615(9) 0.6109(3) 0.21399(11) 0.0597(9) Uani d . 1
H H23 0.6922 0.6899 0.2184 0.072 Uiso calc R 1
C C24 0.5094(9) 0.5401(3) 0.25318(11) 0.0559(8) Uani d . 1
C C25 0.3567(8) 0.5967(3) 0.29412(11) 0.0507(8) Uani d . 1
C C26 0.2107(9) 0.5295(3) 0.33043(12) 0.0603(9) Uani d . 1
H H26 0.2019 0.4503 0.3280 0.072 Uiso calc R 1
C C27 0.0791(10) 0.5782(3) 0.36997(13) 0.0702(10) Uani d . 1
H H27 -0.0137 0.5319 0.3943 0.084 Uiso calc R 1
C C28 0.0835(10) 0.6940(3) 0.37378(13) 0.0700(10) Uani d . 1
H H28 -0.0046 0.7266 0.4007 0.084 Uiso calc R 1
C C29 0.2184(10) 0.7622(3) 0.33780(13) 0.0691(10) Uani d . 1
H H29 0.2170 0.8411 0.3401 0.083 Uiso calc R 1
C C30 0.3562(9) 0.7144(3) 0.29821(12) 0.0617(9) Uani d . 1
H H30 0.4494 0.7613 0.2741 0.074 Uiso calc R 1

loop_
_atom_site_aniso_label
_atom_site_aniso_U_11
_atom_site_aniso_U_22
_atom_site_aniso_U_33
_atom_site_aniso_U_12
_atom_site_aniso_U_13
_atom_site_aniso_U_23
Cl1 0.1412(11) 0.0862(8) 0.0803(8) 0.0243(7) 0.0233(7) -0.0109(6)
Cl2 0.1208(9) 0.0592(6) 0.0710(6) 0.0250(5) 0.0072(6) 0.0132(4)
Cl3 0.1025(9) 0.0926(8) 0.0806(7) -0.0017(6) 0.0193(6) 0.0290(6)
Cl4 0.1049(8) 0.0595(6) 0.0587(6) -0.0048(5) 0.0138(5) -0.0093(4)
O1 0.203(4) 0.0525(18) 0.080(2) -0.014(2) 0.028(2) 0.0095(14)
O2 0.119(2) 0.0514(15) 0.0663(16) 0.0062(14) 0.0118(15) -0.0057(12)
C1 0.073(3) 0.063(2) 0.062(2) 0.0079(18) 0.0114(19) 0.0023(17)
C2 0.079(3) 0.067(2) 0.051(2) 0.0075(19) 0.0068(18) 0.0107(17)
C3 0.062(2) 0.0506(19) 0.061(2) 0.0043(15) 0.0039(17) 0.0098(16)
C4 0.065(2) 0.057(2) 0.056(2) 0.0011(16) 0.0062(17) 0.0092(16)
C5 0.084(3) 0.062(2) 0.066(2) 0.008(2) 0.002(2) 0.0189(19)
C6 0.078(3) 0.062(2) 0.077(3) 0.0170(19) 0.008(2) 0.0129(19)
C7 0.087(3) 0.060(2) 0.067(2) 0.0030(19) 0.012(2) 0.0067(19)
C8 0.113(3) 0.059(2) 0.063(2) 0.008(2) 0.015(2) 0.0092(19)
C9 0.099(3) 0.053(2) 0.063(2) 0.001(2) 0.007(2) 0.0019(18)
C10 0.063(2) 0.0504(19) 0.059(2) 0.0025(16) 0.0036(17) 0.0030(16)
C11 0.090(3) 0.056(2) 0.060(2) 0.0003(19) -0.006(2) -0.0033(17)
C12 0.116(4) 0.070(3) 0.058(2) 0.015(2) -0.002(2) -0.0060(19)
C13 0.097(3) 0.075(3) 0.063(2) 0.007(2) 0.017(2) 0.014(2)
C14 0.093(3) 0.061(2) 0.077(3) -0.012(2) 0.016(2) 0.007(2)
C15 0.088(3) 0.058(2) 0.063(2) -0.0061(19) 0.010(2) -0.0048(18)
C16 0.063(2) 0.066(2) 0.062(2) 0.0129(18) 0.0078(18) 0.0126(17)
C17 0.073(2) 0.062(2) 0.051(2) 0.0115(18) 0.0071(18) -0.0019(17)
C18 0.063(2) 0.0536(19) 0.0504(19) 0.0106(16) 0.0065(16) -0.0015(15)
C19 0.057(2) 0.057(2) 0.0472(18) 0.0117(16) 0.0021(15) 0.0019(14)
C20 0.068(2) 0.063(2) 0.054(2) 0.0030(18) -0.0034(18) -0.0036(17)
C21 0.064(2) 0.059(2) 0.073(3) 0.0011(17) -0.0019(19) -0.0019(19)
C22 0.068(2) 0.058(2) 0.0473(19) 0.0078(16) 0.0018(16) -0.0007(15)
C23 0.071(2) 0.060(2) 0.0485(19) 0.0084(17) 0.0026(17) 0.0026(16)
C24 0.065(2) 0.054(2) 0.0477(19) 0.0021(16) -0.0052(16) -0.0004(15)
C25 0.054(2) 0.0536(19) 0.0439(17) 0.0041(15) -0.0023(15) 0.0027(14)
C26 0.068(2) 0.056(2) 0.058(2) 0.0069(17) 0.0019(18) 0.0099(16)
C27 0.076(3) 0.078(3) 0.059(2) 0.014(2) 0.0149(19) 0.0162(19)
C28 0.073(3) 0.078(3) 0.062(2) 0.019(2) 0.0142(19) -0.002(2)
C29 0.083(3) 0.057(2) 0.068(2) 0.0085(19) 0.010(2) -0.0048(18)
C30 0.074(2) 0.056(2) 0.054(2) 0.0015(17) 0.0046(18) 0.0049(16)

loop_
_atom_type_symbol
_atom_type_description
_atom_type_scat_dispersion_real
_atom_type_scat_dispersion_imag
_atom_type_scat_source
C C 0.0033 0.0016 'International Tables Vol C Tables 4.2.6.8 and 6.1.1.4'
H H 0.0000 0.0000 'International Tables Vol C Tables 4.2.6.8 and 6.1.1.4'
O O 0.0106 0.0060 'International Tables Vol C Tables 4.2.6.8 and 6.1.1.4'
Cl Cl 0.1484 0.1585 'International Tables Vol C Tables 4.2.6.8 and 6.1.1.4'

loop_
_geom_angle_atom_site_label_1
_geom_angle_atom_site_label_2
_geom_angle_atom_site_label_3
_geom_angle
C6 C1 C2 120.8(3)
C6 C1 Cl1 119.8(3)
C2 C1 Cl1 119.4(3)
C3 C2 C1 118.7(3)
C3 C2 H2 120.7
C1 C2 H2 120.7
C2 C3 C4 123.2(3)
C2 C3 Cl2 117.1(3)
C4 C3 Cl2 119.7(3)
C3 C4 C5 115.2(3)
C3 C4 C7 122.8(3)
C5 C4 C7 122.0(3)
C6 C5 C4 122.6(3)
C6 C5 H5 118.7
C4 C5 H5 118.7
C5 C6 C1 119.4(3)
C5 C6 H6 120.3
C1 C6 H6 120.3
C8 C7 C4 127.4(4)
C8 C7 H7 116.3
C4 C7 H7 116.3
C7 C8 C9 122.6(4)
C7 C8 H8 118.7
C9 C8 H8 118.7
O1 C9 C8 120.1(4)
O1 C9 C10 120.8(3)
C8 C9 C10 119.1(3)
C11 C10 C15 118.7(3)
C11 C10 C9 118.7(3)
C15 C10 C9 122.6(3)
C12 C11 C10 120.6(4)
C12 C11 H11 119.7
C10 C11 H11 119.7
C11 C12 C13 120.4(4)
C11 C12 H12 119.8
C13 C12 H12 119.8
C12 C13 C14 119.3(4)
C12 C13 H13 120.3
C14 C13 H13 120.3
C15 C14 C13 120.6(4)
C15 C14 H14 119.7
C13 C14 H14 119.7
C14 C15 C10 120.3(4)
C14 C15 H15 119.9
C10 C15 H15 119.9
C17 C16 C21 120.5(3)
C17 C16 Cl3 120.0(3)
C21 C16 Cl3 119.6(3)
C16 C17 C18 118.8(3)
C16 C17 H17 120.6
C18 C17 H17 120.6
C17 C18 C19 123.2(3)
C17 C18 Cl4 117.1(3)
C19 C18 Cl4 119.6(3)
C20 C19 C18 115.2(3)
C20 C19 C22 121.8(3)
C18 C19 C22 122.9(3)
C21 C20 C19 122.4(3)
C21 C20 H20 118.8
C19 C20 H20 118.8
C20 C21 C16 119.8(3)
C20 C21 H21 120.1
C16 C21 H21 120.1
C23 C22 C19 125.7(3)
C23 C22 H22 117.2
C19 C22 H22 117.2
C22 C23 C24 123.2(3)
C22 C23 H23 118.4
C24 C23 H23 118.4
O2 C24 C23 120.0(3)
O2 C24 C25 120.8(3)
C23 C24 C25 119.2(3)
C26 C25 C30 118.0(3)
C26 C25 C24 118.8(3)
C30 C25 C24 123.1(3)
C27 C26 C25 120.9(3)
C27 C26 H26 119.5
C25 C26 H26 119.5
C28 C27 C26 120.4(4)
C28 C27 H27 119.8
C26 C27 H27 119.8
C27 C28 C29 119.8(4)
C27 C28 H28 120.1
C29 C28 H28 120.1
C28 C29 C30 120.3(3)
C28 C29 H29 119.9
C30 C29 H29 119.9
C29 C30 C25 120.5(3)
C29 C30 H30 119.8
C25 C30 H30 119.8

loop_
_geom_bond_atom_site_label_1
_geom_bond_atom_site_label_2
_geom_bond_distance
Cl1 C1 1.729(4)
Cl2 C3 1.743(3)
Cl3 C16 1.733(4)
Cl4 C18 1.745(3)
O1 C9 1.216(4)
O2 C24 1.221(4)
C1 C6 1.369(5)
C1 C2 1.370(5)
C2 C3 1.368(5)
C2 H2 0.930
C3 C4 1.386(4)
C4 C5 1.404(5)
C4 C7 1.464(5)
C5 C6 1.356(5)
C5 H5 0.930
C6 H6 0.930
C7 C8 1.314(5)
C7 H7 0.930
C8 C9 1.469(5)
C8 H8 0.930
C9 C10 1.475(5)
C10 C11 1.374(5)
C10 C15 1.388(5)
C11 C12 1.367(5)
C11 H11 0.930
C12 C13 1.372(6)
C12 H12 0.930
C13 C14 1.372(5)
C13 H13 0.930
C14 C15 1.361(5)
C14 H14 0.930
C15 H15 0.930
C16 C17 1.369(5)
C16 C21 1.370(5)
C17 C18 1.370(5)
C17 H17 0.930
C18 C19 1.396(4)
C19 C20 1.395(5)
C19 C22 1.461(5)
C20 C21 1.365(5)
C20 H20 0.930
C21 H21 0.930
C22 C23 1.319(4)
C22 H22 0.930
C23 C24 1.478(5)
C23 H23 0.930
C24 C25 1.486(5)
C25 C26 1.387(5)
C25 C30 1.389(4)
C26 C27 1.374(5)
C26 H26 0.930
C27 C28 1.365(5)
C27 H27 0.930
C28 C29 1.371(5)
C28 H28 0.930
C29 C30 1.381(5)
C29 H29 0.930
C30 H30 0.930

loop_
_geom_torsion_atom_site_label_1
_geom_torsion_atom_site_label_2
_geom_torsion_atom_site_label_3
_geom_torsion_atom_site_label_4
_geom_torsion
C6 C1 C2 C3 -0.9(6)
Cl1 C1 C2 C3 178.4(3)
C1 C2 C3 C4 0.9(6)
C1 C2 C3 Cl2 -179.2(3)
C2 C3 C4 C5 -0.2(5)
Cl2 C3 C4 C5 179.9(3)
C2 C3 C4 C7 -179.9(4)
Cl2 C3 C4 C7 0.2(5)
C3 C4 C5 C6 -0.5(6)
C7 C4 C5 C6 179.2(4)
C4 C5 C6 C1 0.5(6)
C2 C1 C6 C5 0.3(6)
Cl1 C1 C6 C5 -179.1(3)
C3 C4 C7 C8 -169.8(4)
C5 C4 C7 C8 10.5(7)
C4 C7 C8 C9 -178.5(4)
C7 C8 C9 O1 14.6(7)
C7 C8 C9 C10 -166.6(4)
O1 C9 C10 C11 15.4(6)
C8 C9 C10 C11 -163.3(4)
O1 C9 C10 C15 -162.7(4)
C8 C9 C10 C15 18.5(6)
C15 C10 C11 C12 -0.7(6)
C9 C10 C11 C12 -179.0(4)
C10 C11 C12 C13 1.8(7)
C11 C12 C13 C14 -1.3(7)
C12 C13 C14 C15 -0.2(7)
C13 C14 C15 C10 1.2(7)
C11 C10 C15 C14 -0.7(6)
C9 C10 C15 C14 177.4(4)
C21 C16 C17 C18 -0.2(5)
Cl3 C16 C17 C18 179.7(3)
C16 C17 C18 C19 0.5(5)
C16 C17 C18 Cl4 179.4(3)
C17 C18 C19 C20 -0.3(5)
Cl4 C18 C19 C20 -179.2(2)
C17 C18 C19 C22 179.2(3)
Cl4 C18 C19 C22 0.3(4)
C18 C19 C20 C21 -0.1(5)
C22 C19 C20 C21 -179.6(3)
C19 C20 C21 C16 0.3(5)
C17 C16 C21 C20 -0.2(5)
Cl3 C16 C21 C20 180.0(3)
C20 C19 C22 C23 24.8(5)
C18 C19 C22 C23 -154.7(3)
C19 C22 C23 C24 179.1(3)
C22 C23 C24 O2 10.1(5)
C22 C23 C24 C25 -169.4(3)
O2 C24 C25 C26 -0.4(5)
C23 C24 C25 C26 179.2(3)
O2 C24 C25 C30 178.8(3)
C23 C24 C25 C30 -1.6(5)
C30 C25 C26 C27 -2.0(5)
C24 C25 C26 C27 177.3(3)
C25 C26 C27 C28 1.3(6)
C26 C27 C28 C29 0.4(6)
C27 C28 C29 C30 -1.4(6)
C28 C29 C30 C25 0.7(6)
C26 C25 C30 C29 1.0(5)
C24 C25 C30 C29 -178.2(3)

loop_
_cod_related_entry_id
_cod_related_entry_database
_cod_related_entry_code
1 ChemSpider 4800760
